data_4114540
loop_
_publ_author_name
'Wei Lu'
'Nianyong Zhu'
'Chi-Ming Che'

_publ_section_title
;
 Polymorphic Forms of a Gold(I) Arylacetylide Complex with Contrasting
 Phosphorescent Characteristics
;
_journal_name_full 'Journal of the American Chemical Society'
_journal_page_first 16081
_journal_page_last 16088
_journal_paper_doi 10.1021/ja0382415
_journal_volume 125
_journal_year 2003
_chemical_formula_moiety 'C27 H37 Au F3 P'
_chemical_formula_sum 'C27 H37 Au F3 P'
_chemical_formula_weight 646.50
_chemical_name_systematic
;
 ?
;
_space_group_IT_number 14
_symmetry_cell_setting monoclinic
_symmetry_space_group_name_Hall '-P 2ybc'
_symmetry_space_group_name_H-M 'P 1 21/c 1'
_atom_sites_solution_hydrogens geom
_atom_sites_solution_primary direct
_atom_sites_solution_secondary difmap
_audit_creation_method SHELXL-97
_cell_angle_alpha 90.00
_cell_angle_beta 98.54(3)
_cell_angle_gamma 90.00
_cell_formula_units_Z 4
_cell_length_a 12.316(3)
_cell_length_b 16.415(3)
_cell_length_c 12.889(3)
_cell_measurement_reflns_used 0
_cell_measurement_temperature 253(2)
_cell_measurement_theta_max 0
_cell_measurement_theta_min 0
_cell_volume 2576.8(10)
_computing_cell_refinement Scalepack
_computing_data_collection MarControl
_computing_data_reduction Denzo
_computing_molecular_graphics 'Ortep-3 for Windows (Farrugia, 1997)'
_computing_publication_material 'WinGX publication routines (Farrugia, 1999)'
_computing_structure_refinement 'SHELXL-97 (Sheldrick, 1997)'
_computing_structure_solution SIR-97
_diffrn_ambient_temperature 253(2)
_diffrn_measured_fraction_theta_full 0.991
_diffrn_measured_fraction_theta_max 0.991
_diffrn_measurement_device_type Mar300
_diffrn_measurement_method Oscillation
_diffrn_radiation_monochromator graphite
_diffrn_radiation_source 'fine-focus sealed tube'
_diffrn_radiation_type MoK\a
_diffrn_radiation_wavelength 0.71069
_diffrn_reflns_av_R_equivalents 0.0484
_diffrn_reflns_av_sigmaI/netI 0.0585
_diffrn_reflns_limit_h_max 14
_diffrn_reflns_limit_h_min -13
_diffrn_reflns_limit_k_max 19
_diffrn_reflns_limit_k_min -19
_diffrn_reflns_limit_l_max 15
_diffrn_reflns_limit_l_min -15
_diffrn_reflns_number 14096
_diffrn_reflns_theta_full 25.61
_diffrn_reflns_theta_max 25.61
_diffrn_reflns_theta_min 1.67
_exptl_absorpt_coefficient_mu 5.805
_exptl_absorpt_correction_type none
_exptl_crystal_colour colorless
_exptl_crystal_density_diffrn 1.666
_exptl_crystal_description prism
_exptl_crystal_F_000 1280
_exptl_crystal_size_max 0.4
_exptl_crystal_size_mid 0.3
_exptl_crystal_size_min 0.2
_refine_diff_density_max 0.659
_refine_diff_density_min -1.687
_refine_diff_density_rms 0.199
_refine_ls_extinction_method none
_refine_ls_goodness_of_fit_ref 1.113
_refine_ls_hydrogen_treatment mixed
_refine_ls_matrix_type full
_refine_ls_number_parameters 289
_refine_ls_number_reflns 4800
_refine_ls_number_restraints 0
_refine_ls_restrained_S_all 1.113
_refine_ls_R_factor_all 0.0399
_refine_ls_R_factor_gt 0.0313
_refine_ls_shift/su_max 0.001
_refine_ls_shift/su_mean 0.000
_refine_ls_structure_factor_coef Fsqd
_refine_ls_weighting_details 'calc w=1/[\s^2^(Fo^2^)+(0.0512P)^2^+0.0000P] where P=(Fo^2^+2Fc^2^)/3'
_refine_ls_weighting_scheme calc
_refine_ls_wR_factor_gt 0.0928
_refine_ls_wR_factor_ref 0.1037
_reflns_number_gt 3957
_reflns_number_total 4800
_reflns_threshold_expression >2sigma(I)
_cod_data_source_file ja0382415si20030831_053355_3.cif
_cod_data_source_block mar654
_cod_database_code 4114540

loop_
_symmetry_equiv_pos_as_xyz
'x, y, z'
'-x, y+1/2, -z+1/2'
'-x, -y, -z'
'x, -y-1/2, z-1/2'

loop_
_atom_site_label
_atom_site_type_symbol
_atom_site_fract_x
_atom_site_fract_y
_atom_site_fract_z
_atom_site_U_iso_or_equiv
_atom_site_adp_type
_atom_site_occupancy
_atom_site_symmetry_multiplicity
_atom_site_calc_flag
_atom_site_refinement_flags
Au1 Au 0.438942(18) 0.152507(12) 0.561726(15) 0.03825(10) Uani 1 1 d .
P1 P 0.32992(12) 0.13272(9) 0.40251(11) 0.0338(3) Uani 1 1 d .
F1 F 0.8838(5) 0.0876(3) 1.2226(4) 0.1001(18) Uani 1 1 d .
F2 F 0.8363(4) 0.2074(3) 1.2539(3) 0.0913(16) Uani 1 1 d .
F3 F 0.9721(4) 0.1882(5) 1.1751(4) 0.121(2) Uani 1 1 d .
C1 C 0.5382(6) 0.1623(3) 0.7015(5) 0.0471(15) Uani 1 1 d .
C2 C 0.5947(6) 0.1633(3) 0.7832(4) 0.0444(14) Uani 1 1 d .
C3 C 0.6653(5) 0.1631(3) 0.8838(4) 0.0414(14) Uani 1 1 d .
C4 C 0.6457(5) 0.2156(4) 0.9642(4) 0.0484(15) Uani 1 1 d .
H4 H 0.5868 0.2516 0.9525 0.058 Uiso 1 1 calc R
C5 C 0.7114(5) 0.2153(4) 1.0600(4) 0.0473(14) Uani 1 1 d .
H5 H 0.6970 0.2506 1.1127 0.057 Uiso 1 1 calc R
C6 C 0.7992(5) 0.1622(3) 1.0775(5) 0.0448(14) Uani 1 1 d .
C7 C 0.8193(6) 0.1093(4) 0.9998(5) 0.0538(16) Uani 1 1 d .
H7 H 0.8779 0.0731 1.0122 0.065 Uiso 1 1 calc R
C8 C 0.7535(6) 0.1096(4) 0.9042(5) 0.0503(15) Uani 1 1 d .
H8 H 0.7680 0.0735 0.8523 0.060 Uiso 1 1 calc R
C9 C 0.8725(7) 0.1614(5) 1.1802(5) 0.061(2) Uani 1 1 d .
C10 C 0.2572(5) 0.0346(3) 0.4031(4) 0.0369(12) Uani 1 1 d .
H10 H 0.3075 -0.0065 0.3823 0.044 Uiso 1 1 calc R
C11 C 0.2359(6) 0.0101(4) 0.5129(4) 0.0504(15) Uani 1 1 d .
H11A H 0.3036 0.0145 0.5618 0.061 Uiso 1 1 calc R
H11B H 0.1827 0.0470 0.5358 0.061 Uiso 1 1 calc R
C12 C 0.1928(7) -0.0770(4) 0.5134(6) 0.070(2) Uani 1 1 d .
H12A H 0.2490 -0.1141 0.4969 0.084 Uiso 1 1 calc R
H12B H 0.1774 -0.0901 0.5831 0.084 Uiso 1 1 calc R
C13 C 0.0903(6) -0.0889(5) 0.4356(5) 0.0634(19) Uani 1 1 d .
H13A H 0.0306 -0.0581 0.4580 0.076 Uiso 1 1 calc R
H13B H 0.0701 -0.1460 0.4334 0.076 Uiso 1 1 calc R
C14 C 0.1070(7) -0.0613(4) 0.3272(5) 0.0654(19) Uani 1 1 d .
H14A H 0.0377 -0.0647 0.2805 0.078 Uiso 1 1 calc R
H14B H 0.1585 -0.0978 0.3006 0.078 Uiso 1 1 calc R
C15 C 0.1502(5) 0.0252(4) 0.3267(4) 0.0493(15) Uani 1 1 d .
H15A H 0.0957 0.0625 0.3463 0.059 Uiso 1 1 calc R
H15B H 0.1631 0.0392 0.2564 0.059 Uiso 1 1 calc R
C16 C 0.2280(5) 0.2139(3) 0.3663(4) 0.0403(13) Uani 1 1 d .
H16 H 0.1777 0.1961 0.3044 0.048 Uiso 1 1 calc R
C17 C 0.1612(6) 0.2290(4) 0.4558(5) 0.0560(16) Uani 1 1 d .
H17A H 0.1214 0.1798 0.4681 0.067 Uiso 1 1 calc R
H17B H 0.2109 0.2415 0.5195 0.067 Uiso 1 1 calc R
C18 C 0.0801(6) 0.2990(5) 0.4312(6) 0.070(2) Uani 1 1 d .
H18A H 0.0253 0.2840 0.3722 0.084 Uiso 1 1 calc R
H18B H 0.0427 0.3086 0.4912 0.084 Uiso 1 1 calc R
C19 C 0.1361(7) 0.3753(4) 0.4055(6) 0.069(2) Uani 1 1 d .
H19A H 0.1854 0.3935 0.4669 0.082 Uiso 1 1 calc R
H19B H 0.0816 0.4176 0.3867 0.082 Uiso 1 1 calc R
C20 C 0.2002(7) 0.3621(4) 0.3159(7) 0.071(2) Uani 1 1 d .
H20A H 0.2389 0.4119 0.3037 0.085 Uiso 1 1 calc R
H20B H 0.1498 0.3498 0.2527 0.085 Uiso 1 1 calc R
C21 C 0.2837(6) 0.2920(3) 0.3388(6) 0.0550(16) Uani 1 1 d .
H21A H 0.3194 0.2827 0.2776 0.066 Uiso 1 1 calc R
H21B H 0.3397 0.3072 0.3966 0.066 Uiso 1 1 calc R
C22 C 0.4150(5) 0.1275(3) 0.2966(4) 0.0374(12) Uani 1 1 d .
H22 H 0.4453 0.1822 0.2904 0.045 Uiso 1 1 calc R
C23 C 0.3546(5) 0.1053(4) 0.1876(4) 0.0456(14) Uani 1 1 d .
H23A H 0.3220 0.0516 0.1902 0.055 Uiso 1 1 calc R
H23B H 0.2958 0.1440 0.1674 0.055 Uiso 1 1 calc R
C24 C 0.4319(6) 0.1055(4) 0.1058(5) 0.0499(15) Uani 1 1 d .
H24A H 0.4579 0.1605 0.0973 0.060 Uiso 1 1 calc R
H24B H 0.3922 0.0878 0.0389 0.060 Uiso 1 1 calc R
C25 C 0.5296(6) 0.0495(4) 0.1375(4) 0.0505(15) Uani 1 1 d .
H25A H 0.5042 -0.0064 0.1387 0.061 Uiso 1 1 calc R
H25B H 0.5793 0.0533 0.0859 0.061 Uiso 1 1 calc R
C26 C 0.5904(5) 0.0719(4) 0.2448(5) 0.0538(16) Uani 1 1 d .
H26A H 0.6222 0.1258 0.2419 0.065 Uiso 1 1 calc R
H26B H 0.6498 0.0335 0.2646 0.065 Uiso 1 1 calc R
C27 C 0.5132(5) 0.0710(4) 0.3273(4) 0.0448(14) Uani 1 1 d .
H27A H 0.5530 0.0880 0.3944 0.054 Uiso 1 1 calc R
H27B H 0.4871 0.0159 0.3351 0.054 Uiso 1 1 calc R

loop_
_atom_site_aniso_label
_atom_site_aniso_U_11
_atom_site_aniso_U_22
_atom_site_aniso_U_33
_atom_site_aniso_U_23
_atom_site_aniso_U_13
_atom_site_aniso_U_12
Au1 0.04124(15) 0.04206(15) 0.02936(14) -0.00130(8) -0.00164(9) -0.00225(9)
P1 0.0333(8) 0.0372(7) 0.0292(7) -0.0025(6) -0.0007(6) 0.0003(6)
F1 0.123(5) 0.102(4) 0.064(3) 0.021(3) -0.024(3) 0.021(3)
F2 0.098(4) 0.128(4) 0.041(2) -0.015(3) -0.013(2) 0.006(3)
F3 0.060(3) 0.238(6) 0.059(3) 0.017(4) -0.015(2) -0.049(4)
C1 0.051(4) 0.052(4) 0.037(3) 0.002(3) 0.003(3) -0.010(3)
C2 0.050(4) 0.050(3) 0.030(3) 0.004(2) -0.003(3) -0.011(3)
C3 0.047(4) 0.044(3) 0.031(3) 0.002(2) -0.002(3) -0.003(2)
C4 0.052(4) 0.051(3) 0.038(3) -0.004(3) -0.005(3) 0.009(3)
C5 0.056(4) 0.050(3) 0.036(3) -0.006(3) 0.008(3) 0.004(3)
C6 0.041(4) 0.052(3) 0.039(3) 0.005(3) -0.002(3) -0.007(3)
C7 0.051(4) 0.058(4) 0.052(4) 0.001(3) 0.005(3) 0.005(3)
C8 0.056(4) 0.054(4) 0.039(3) -0.007(3) 0.004(3) 0.004(3)
C9 0.052(4) 0.087(6) 0.038(3) 0.014(3) -0.008(3) -0.001(4)
C10 0.039(3) 0.037(3) 0.035(3) -0.002(2) 0.007(2) 0.002(2)
C11 0.059(4) 0.056(4) 0.035(3) 0.007(3) 0.005(3) -0.008(3)
C12 0.092(6) 0.060(4) 0.058(4) 0.016(3) 0.014(4) -0.016(4)
C13 0.063(5) 0.059(4) 0.073(5) -0.010(3) 0.026(4) -0.018(3)
C14 0.071(5) 0.062(4) 0.062(4) -0.006(3) 0.004(4) -0.021(4)
C15 0.043(4) 0.059(4) 0.041(3) 0.002(3) -0.011(3) -0.014(3)
C16 0.042(3) 0.039(3) 0.037(3) -0.003(2) -0.002(2) 0.005(2)
C17 0.057(4) 0.055(4) 0.057(4) -0.001(3) 0.012(3) 0.018(3)
C18 0.064(5) 0.078(5) 0.067(5) -0.012(4) 0.005(4) 0.022(4)
C19 0.069(5) 0.053(4) 0.075(5) -0.014(4) -0.017(4) 0.027(4)
C20 0.071(6) 0.051(4) 0.087(6) 0.012(4) 0.001(5) 0.016(4)
C21 0.054(4) 0.041(3) 0.068(4) 0.008(3) 0.004(3) 0.009(3)
C22 0.040(3) 0.036(3) 0.035(3) 0.001(2) 0.002(2) 0.002(2)
C23 0.045(4) 0.056(4) 0.035(3) 0.001(3) 0.002(3) 0.005(3)
C24 0.058(4) 0.052(4) 0.039(3) 0.000(3) 0.005(3) 0.003(3)
C25 0.063(4) 0.051(3) 0.042(3) -0.005(3) 0.021(3) 0.002(3)
C26 0.047(4) 0.068(4) 0.047(3) 0.005(3) 0.011(3) 0.014(3)
C27 0.036(3) 0.060(3) 0.037(3) 0.004(3) 0.000(2) 0.013(3)

loop_
_atom_type_symbol
_atom_type_description
_atom_type_scat_dispersion_real
_atom_type_scat_dispersion_imag
_atom_type_scat_source
Au Au -2.0133 8.8022 'International Tables Vol C Tables 4.2.6.8 and 6.1.1.4'
P P 0.1023 0.0942 'International Tables Vol C Tables 4.2.6.8 and 6.1.1.4'
F F 0.0171 0.0103 'International Tables Vol C Tables 4.2.6.8 and 6.1.1.4'
C C 0.0033 0.0016 'International Tables Vol C Tables 4.2.6.8 and 6.1.1.4'
H H 0.0000 0.0000 'International Tables Vol C Tables 4.2.6.8 and 6.1.1.4'

loop_
_geom_angle_atom_site_label_1
_geom_angle_atom_site_label_2
_geom_angle_atom_site_label_3
_geom_angle
C1 Au1 P1 176.29(17)
C16 P1 C22 106.6(3)
C16 P1 C10 108.7(3)
C22 P1 C10 107.0(2)
C16 P1 Au1 114.14(18)
C22 P1 Au1 110.27(19)
C10 P1 Au1 109.83(17)
C2 C1 Au1 176.1(5)
C1 C2 C3 179.0(7)
C8 C3 C4 117.7(5)
C8 C3 C2 121.2(5)
C4 C3 C2 121.1(6)
C5 C4 C3 121.5(6)
C4 C5 C6 119.5(6)
C7 C6 C5 120.0(6)
C7 C6 C9 119.4(6)
C5 C6 C9 120.6(6)
C8 C7 C6 120.4(6)
C7 C8 C3 120.9(6)
F3 C9 F1 106.6(7)
F3 C9 F2 104.9(7)
F1 C9 F2 104.3(6)
F3 C9 C6 113.6(6)
F1 C9 C6 112.8(6)
F2 C9 C6 113.8(6)
C15 C10 C11 108.6(5)
C15 C10 P1 117.2(4)
C11 C10 P1 112.5(4)
C12 C11 C10 110.9(5)
C13 C12 C11 112.2(6)
C12 C13 C14 111.2(6)
C13 C14 C15 112.4(6)
C14 C15 C10 111.1(5)
C21 C16 C17 110.5(5)
C21 C16 P1 110.8(4)
C17 C16 P1 110.3(4)
C18 C17 C16 111.9(5)
C19 C18 C17 111.7(7)
C18 C19 C20 111.2(6)
C19 C20 C21 111.8(6)
C16 C21 C20 111.3(6)
C27 C22 C23 110.5(5)
C27 C22 P1 110.5(4)
C23 C22 P1 116.0(4)
C24 C23 C22 111.5(5)
C23 C24 C25 111.3(5)
C26 C25 C24 111.2(5)
C25 C26 C27 110.9(5)
C26 C27 C22 111.3(5)

loop_
_geom_bond_atom_site_label_1
_geom_bond_atom_site_label_2
_geom_bond_distance
Au1 C1 2.028(6)
Au1 P1 2.3024(16)
P1 C16 1.843(6)
P1 C22 1.843(6)
P1 C10 1.844(6)
F1 C9 1.329(8)
F2 C9 1.341(9)
F3 C9 1.314(9)
C1 C2 1.172(8)
C2 C3 1.450(8)
C3 C8 1.392(9)
C3 C4 1.396(8)
C4 C5 1.372(8)
C5 C6 1.381(9)
C6 C7 1.376(9)
C6 C9 1.487(9)
C7 C8 1.370(8)
C10 C15 1.531(7)
C10 C11 1.531(7)
C11 C12 1.525(8)
C12 C13 1.504(10)
C13 C14 1.512(9)
C14 C15 1.517(9)
C16 C21 1.520(8)
C16 C17 1.534(8)
C17 C18 1.524(9)
C18 C19 1.491(12)
C19 C20 1.508(11)
C20 C21 1.543(9)
C22 C27 1.529(7)
C22 C23 1.533(7)
C23 C24 1.521(8)
C24 C25 1.521(9)
C25 C26 1.518(8)
C26 C27 1.529(8)
